data_8102010
loop_
_publ_author_name
'De Simone, C. A.'
'Guarda, V. L. M.'
'Galdino, S. L.'
'Pitta, I. R.'

_publ_section_title
;
Crystal structure of 4-butyl-6-nitro-2H-1,4-benzothiazin-3-one, 
C~12~H~14~N~2~O~3~S
;
_journal_issue 3
_journal_name_full 'Zeitschrift f\"ur Kristallographie - New Crystal Structures'
_journal_page_first 357
_journal_page_last 358
_journal_volume 221
_journal_year 2006
_chemical_formula_moiety 'C12 H14 N2 O3 S'
_chemical_formula_sum 'C12 H14 N2 O3 S'
_chemical_formula_weight 266.31
_chemical_name_systematic ' 4-butyl-6-nitro-2H-1,4-benzothiazin-3-one'
_space_group_IT_number 14
_symmetry_cell_setting monoclinic
_symmetry_space_group_name_Hall '-P 2yn'
_symmetry_space_group_name_H-M 'P 1 21/n 1'
_atom_sites_solution_hydrogens geom
_atom_sites_solution_primary direct
_atom_sites_solution_secondary difmap
_audit_creation_method SHELXL-97
_cell_angle_alpha 90.00
_cell_angle_beta 107.95(1)
_cell_angle_gamma 90.00
_cell_formula_units_Z 4
_cell_length_a 8.542(2)
_cell_length_b 11.643(1)
_cell_length_c 13.658(2)
_cell_measurement_reflns_used 25
_cell_measurement_temperature 293(2)
_cell_measurement_theta_max 24.2
_cell_measurement_theta_min 1.82
_cell_volume 1292.2(4)
_computing_cell_refinement 'CAD4 Express (Enraf Nonius, 1994)'
_computing_data_collection 'CAD4 Express (Enraf Nonius, 1994)'
_computing_data_reduction 'XCAD4 (Harms & Wocadlo, 1995)'
_computing_molecular_graphics 'Ortep3 (Farrugia,1997)'
_computing_publication_material 'WinGX-Routine (Farrugia,1997)'
_computing_structure_refinement 'SHELXL-97 (Sheldrick, 1997)'
_computing_structure_solution 'SHELXS-97 (Sheldrick, 1997)'
_diffrn_ambient_temperature 293(2)
_diffrn_detector 'scintillation LiI'
_diffrn_detector_dtime 1.195
_diffrn_measured_fraction_theta_full 0.976
_diffrn_measured_fraction_theta_max 0.976
_diffrn_measurement_device '\k-geometry diffractometer'
_diffrn_measurement_device_type 'Enraf-Nonius CAD4'
_diffrn_measurement_method 'non-profiled omega/2theta scans'
_diffrn_radiation_monochromator graphite
_diffrn_radiation_probe x-ray
_diffrn_radiation_type Cuk\a
_diffrn_radiation_wavelength 1.54184
_diffrn_reflns_av_R_equivalents 0.0099
_diffrn_reflns_av_sigmaI/netI 0.0103
_diffrn_reflns_limit_h_max 9
_diffrn_reflns_limit_h_min 0
_diffrn_reflns_limit_k_max 13
_diffrn_reflns_limit_k_min 0
_diffrn_reflns_limit_l_max 14
_diffrn_reflns_limit_l_min -15
_diffrn_reflns_number 2006
_diffrn_reflns_theta_full 59.94
_diffrn_reflns_theta_max 59.94
_diffrn_reflns_theta_min 5.10
_diffrn_source 'Enraf Nonius FR590'
_diffrn_standards_decay_% 3
_diffrn_standards_interval_time 30
_diffrn_standards_number 2
_exptl_absorpt_coefficient_mu 2.265
_exptl_absorpt_correction_type none
_exptl_crystal_colour colorless
_exptl_crystal_density_diffrn 1.369
_exptl_crystal_density_method 'not measured'
_exptl_crystal_description irregular
_exptl_crystal_F_000 560
_exptl_crystal_size_max 0.3
_exptl_crystal_size_mid 0.25
_exptl_crystal_size_min 0.2
_refine_diff_density_max 0.170
_refine_diff_density_min -0.246
_refine_diff_density_rms 0.057
_refine_ls_extinction_method none
_refine_ls_goodness_of_fit_ref 1.081
_refine_ls_hydrogen_treatment constr
_refine_ls_matrix_type full
_refine_ls_number_parameters 163
_refine_ls_number_reflns 1673
_refine_ls_number_restraints 0
_refine_ls_restrained_S_all 1.081
_refine_ls_R_factor_all 0.0387
_refine_ls_R_factor_gt 0.0347
_refine_ls_shift/su_max 0.001
_refine_ls_shift/su_mean 0.000
_refine_ls_structure_factor_coef Fsqd
_refine_ls_weighting_details 'calc w=1/[\s^2^(Fo^2^)+(0.0494P)^2^+0.4002P] where P=(Fo^2^+2Fc^2^)/3'
_refine_ls_weighting_scheme calc
_refine_ls_wR_factor_gt 0.0910
_refine_ls_wR_factor_ref 0.0937
_reflns_number_gt 1673
_reflns_number_total 1864
_reflns_threshold_expression >2sigma(I)
_cod_data_source_file 1267-1825.cff
_cod_data_source_block btz20i
_cod_original_sg_symbol_H-M P12(1)/n1
_cod_database_code 8102010
_diffrn_standards_decay_corr_max 1.027
_diffrn_standards_decay_corr_min 0.976

loop_
_symmetry_equiv_pos_as_xyz
'x, y, z'
'-x+1/2, y+1/2, -z+1/2'
'-x, -y, -z'
'x-1/2, -y-1/2, z-1/2'

loop_
_atom_site_label
_atom_site_type_symbol
_atom_site_fract_x
_atom_site_fract_y
_atom_site_fract_z
_atom_site_U_iso_or_equiv
_atom_site_adp_type
_atom_site_occupancy
_atom_site_symmetry_multiplicity
_atom_site_Wyckoff_symbol
_atom_site_calc_flag
_atom_site_refinement_flags
_atom_site_disorder_assembly
_atom_site_disorder_group
S S 0.24076(6) 0.41368(4) 0.60657(4) 0.0592(2) Uani 1 4 e d . . .
N2 N 0.22446(19) 0.67172(13) 0.56758(11) 0.0458(4) Uani 1 4 e d . . .
C8 C -0.0163(2) 0.46910(16) 0.67603(14) 0.0513(5) Uani 1 4 e d . . .
H8 H -0.0246 0.3905 0.6857 0.062 Uiso 1 4 e calc R . .
N1 N -0.2121(2) 0.73852(15) 0.71963(12) 0.0546(4) Uani 1 4 e d . . .
C6 C -0.1049(2) 0.65781(15) 0.68865(13) 0.0441(4) Uani 1 4 e d . . .
C4A C 0.1169(2) 0.62829(14) 0.61959(13) 0.0401(4) Uani 1 4 e d . . .
C7 C -0.1238(2) 0.54179(17) 0.70070(14) 0.0506(5) Uani 1 4 e d . . .
H7 H -0.2071 0.5138 0.7248 0.061 Uiso 1 4 e calc R . .
C5 C 0.0128(2) 0.70220(15) 0.64922(12) 0.0424(4) Uani 1 4 e d . . .
H5 H 0.0221 0.7812 0.6426 0.051 Uiso 1 4 e calc R . .
O2 O -0.1915(2) 0.84077(14) 0.71052(14) 0.0803(5) Uani 1 4 e d . . .
C8A C 0.1057(2) 0.50966(15) 0.63664(13) 0.0437(4) Uani 1 4 e d . . .
O3 O 0.4521(2) 0.65539(14) 0.51782(14) 0.0787(5) Uani 1 4 e d . . .
O1 O -0.3165(2) 0.69966(15) 0.75497(13) 0.0756(5) Uani 1 4 e d . . .
C3 C 0.3666(3) 0.61717(18) 0.56694(17) 0.0579(5) Uani 1 4 e d . . .
C2 C 0.4116(2) 0.51057(18) 0.63054(17) 0.0599(5) Uani 1 4 e d . . .
H2A H 0.4482 0.5312 0.7029 0.072 Uiso 1 4 e calc R . .
H2B H 0.5020 0.4725 0.6149 0.072 Uiso 1 4 e calc R . .
C9 C 0.1836(3) 0.77866(16) 0.50789(14) 0.0512(5) Uani 1 4 e d . . .
H9A H 0.0655 0.7902 0.4882 0.061 Uiso 1 4 e calc R . .
H9B H 0.2132 0.7701 0.4452 0.061 Uiso 1 4 e calc R . .
C10 C 0.2682(3) 0.88461(17) 0.56441(15) 0.0546(5) Uani 1 4 e d . . .
H10A H 0.2296 0.8987 0.6231 0.066 Uiso 1 4 e calc R . .
H10B H 0.3858 0.8709 0.5901 0.066 Uiso 1 4 e calc R . .
C12 C 0.3114(4) 1.0979(2) 0.5511(2) 0.0878(8) Uani 1 4 e d . . .
H12A H 0.2874 1.1611 0.5036 0.132 Uiso 1 4 e calc R . .
H12B H 0.4284 1.0884 0.5787 0.132 Uiso 1 4 e calc R . .
H12C H 0.2665 1.1133 0.6062 0.132 Uiso 1 4 e calc R . .
C11 C 0.2358(3) 0.98985(18) 0.49618(18) 0.0662(6) Uani 1 4 e d . . .
H11A H 0.2789 0.9766 0.4392 0.079 Uiso 1 4 e calc R . .
H11B H 0.1179 1.0008 0.4678 0.079 Uiso 1 4 e calc R . .

loop_
_atom_site_aniso_label
_atom_site_aniso_U_11
_atom_site_aniso_U_22
_atom_site_aniso_U_33
_atom_site_aniso_U_23
_atom_site_aniso_U_13
_atom_site_aniso_U_12
S 0.0640(4) 0.0360(3) 0.0725(4) -0.0072(2) 0.0134(3) 0.0087(2)
N2 0.0550(9) 0.0366(8) 0.0500(9) 0.0000(7) 0.0223(7) 0.0010(7)
C8 0.0601(12) 0.0333(10) 0.0543(11) 0.0039(8) 0.0086(9) -0.0068(9)
N1 0.0605(10) 0.0578(11) 0.0503(9) -0.0057(8) 0.0238(8) 0.0022(8)
C6 0.0508(11) 0.0427(10) 0.0387(9) -0.0018(7) 0.0136(8) 0.0001(8)
C4A 0.0459(10) 0.0339(9) 0.0390(9) -0.0012(7) 0.0108(7) -0.0015(7)
C7 0.0529(11) 0.0492(11) 0.0492(11) 0.0033(9) 0.0151(9) -0.0088(9)
C5 0.0533(11) 0.0320(9) 0.0416(9) -0.0001(7) 0.0140(8) 0.0000(8)
O2 0.1027(13) 0.0501(10) 0.1077(13) -0.0047(8) 0.0614(11) 0.0117(8)
C8A 0.0502(10) 0.0330(9) 0.0417(10) -0.0019(7) 0.0052(8) -0.0002(8)
O3 0.0829(11) 0.0716(11) 0.1033(13) 0.0014(9) 0.0605(10) 0.0029(8)
O1 0.0786(11) 0.0848(12) 0.0799(10) -0.0114(9) 0.0485(9) -0.0074(9)
C3 0.0630(13) 0.0500(11) 0.0658(13) -0.0084(10) 0.0273(11) -0.0004(10)
C2 0.0523(12) 0.0551(12) 0.0724(14) -0.0032(10) 0.0192(10) 0.0100(10)
C9 0.0665(12) 0.0449(11) 0.0451(10) 0.0025(8) 0.0217(9) -0.0017(9)
C10 0.0664(13) 0.0452(11) 0.0531(11) 0.0013(9) 0.0198(10) -0.0025(9)
C12 0.116(2) 0.0465(13) 0.0848(18) 0.0066(12) 0.0074(16) -0.0042(13)
C11 0.0817(15) 0.0470(12) 0.0656(13) 0.0059(10) 0.0166(11) -0.0024(11)

loop_
_atom_type_symbol
_atom_type_description
_atom_type_scat_dispersion_real
_atom_type_scat_dispersion_imag
_atom_type_scat_source
C C 0.0181 0.0091 'International Tables Vol C Tables 4.2.6.8 and 6.1.1.4'
H H 0.0000 0.0000 'International Tables Vol C Tables 4.2.6.8 and 6.1.1.4'
N N 0.0311 0.0180 'International Tables Vol C Tables 4.2.6.8 and 6.1.1.4'
O O 0.0492 0.0322 'International Tables Vol C Tables 4.2.6.8 and 6.1.1.4'
S S 0.3331 0.5567 'International Tables Vol C Tables 4.2.6.8 and 6.1.1.4'

loop_
_geom_angle_atom_site_label_1
_geom_angle_atom_site_label_2
_geom_angle_atom_site_label_3
_geom_angle
_geom_angle_site_symmetry_1
_geom_angle_site_symmetry_3
_geom_angle_publ_flag
C8A S C2 96.54(9) . . ?
C3 N2 C4A 123.35(16) . . ?
C3 N2 C9 116.60(16) . . ?
C4A N2 C9 120.02(15) . . ?
C7 C8 C8A 121.67(17) . . ?
O2 N1 O1 123.27(17) . . ?
O2 N1 C6 118.45(16) . . ?
O1 N1 C6 118.27(17) . . ?
C7 C6 C5 122.75(17) . . ?
C7 C6 N1 119.29(17) . . ?
C5 C6 N1 117.96(16) . . ?
C5 C4A C8A 118.60(16) . . ?
C5 C4A N2 119.94(15) . . ?
C8A C4A N2 121.35(16) . . ?
C8 C7 C6 117.78(18) . . ?
C6 C5 C4A 119.51(16) . . ?
C8 C8A C4A 119.52(17) . . ?
C8 C8A S 120.07(14) . . ?
C4A C8A S 120.40(14) . . ?
O3 C3 N2 121.1(2) . . ?
O3 C3 C2 122.2(2) . . ?
N2 C3 C2 116.71(18) . . ?
C3 C2 S 111.55(15) . . ?
N2 C9 C10 114.36(16) . . ?
C11 C10 C9 112.20(17) . . ?
C12 C11 C10 113.66(19) . . ?

loop_
_geom_bond_atom_site_label_1
_geom_bond_atom_site_label_2
_geom_bond_distance
_geom_bond_site_symmetry_2
_geom_bond_publ_flag
S C8A 1.7437(19) . ?
S C2 1.793(2) . ?
N2 C3 1.373(3) . ?
N2 C4A 1.417(2) . ?
N2 C9 1.470(2) . ?
C8 C7 1.366(3) . ?
C8 C8A 1.394(3) . ?
N1 O2 1.215(2) . ?
N1 O1 1.224(2) . ?
N1 C6 1.463(2) . ?
C6 C7 1.376(3) . ?
C6 C5 1.379(3) . ?
C4A C5 1.385(2) . ?
C4A C8A 1.409(2) . ?
O3 C3 1.218(2) . ?
C3 C2 1.496(3) . ?
C9 C10 1.515(3) . ?
C10 C11 1.512(3) . ?
C12 C11 1.505(3) . ?

loop_
_cod_related_entry_id
_cod_related_entry_database
_cod_related_entry_code
1 ChemSpider 8214114
